data_4510031
loop_
_publ_author_name
'Campos, Jes\'us'
'Hintermair, Ulrich'
'Brewster, Timothy P.'
'Takase, Michael K.'
'Crabtree, Robert H.'

_publ_contact_author
;
 Dr. Robert H. Crabtree           
 The Department of Chemistry 
 Yale University 
 P. O. Box 208107 
 New Haven 
 Connecticut 06520 USA.
;
_publ_section_title
;
 Catalyst Activation by Loss of Cyclopentadienyl Ligands in Hydrogen
 Transfer Catalysis with Cp*IrIIIComplexes
;
_journal_issue 3
_journal_name_full 'ACS Catalysis'
_journal_page_first 973
_journal_paper_doi 10.1021/cs401138f
_journal_volume 4
_journal_year 2014
_chemical_formula_sum 'C36 H63 B Cl F4 Ir N4 O'
_chemical_formula_weight 882.36
_chemical_name_systematic
; 
 ? 
;
_space_group_IT_number 14
_symmetry_cell_setting monoclinic
_symmetry_space_group_name_Hall '-P 2ybc'
_symmetry_space_group_name_H-M 'P 1 21/c 1'
_atom_sites_solution_hydrogens geom
_atom_sites_solution_primary direct
_atom_sites_solution_secondary difmap
_audit_creation_method SHELXL-97
_cell_angle_alpha 90.00
_cell_angle_beta 112.440(8)
_cell_angle_gamma 90.00
_cell_formula_units_Z 4
_cell_length_a 13.9451(10)
_cell_length_b 22.7483(4)
_cell_length_c 13.5566(3)
_cell_measurement_reflns_used 150178
_cell_measurement_temperature 93(2)
_cell_measurement_theta_max 30.6
_cell_measurement_theta_min 3.0
_cell_volume 3974.9(4)
_computing_cell_refinement 'CrystalClear-SM Expert 2.0 r12 (Rigaku)'
_computing_data_collection 'CrystalClear-SM Expert 2.0 r12 (Rigaku)'
_computing_data_reduction 'CrystalClear-SM Expert 2.0 r12 (Rigaku)'
_computing_publication_material 'SHELXL-97 (Sheldrick, 2008)'
_computing_structure_refinement 'SHELXL-97 (Sheldrick, 2008)'
_computing_structure_solution 'SHELXS-97 (Sheldrick, 2008)'
_diffrn_ambient_temperature 93(2)
_diffrn_detector_area_resol_mean 10
_diffrn_measured_fraction_theta_full 0.999
_diffrn_measured_fraction_theta_max 0.999
_diffrn_measurement_device_type 'Rigaku R-AXIS RAPID imaging plate'
_diffrn_measurement_method \w
_diffrn_radiation_monochromator graphite
_diffrn_radiation_source 'fine-focus sealed tube'
_diffrn_radiation_type MoK\a
_diffrn_radiation_wavelength 0.71073
_diffrn_reflns_av_R_equivalents 0.1094
_diffrn_reflns_av_sigmaI/netI 0.0316
_diffrn_reflns_limit_h_max 18
_diffrn_reflns_limit_h_min -18
_diffrn_reflns_limit_k_max 29
_diffrn_reflns_limit_k_min -29
_diffrn_reflns_limit_l_max 17
_diffrn_reflns_limit_l_min -17
_diffrn_reflns_number 219215
_diffrn_reflns_theta_full 27.50
_diffrn_reflns_theta_max 27.50
_diffrn_reflns_theta_min 3.02
_exptl_absorpt_coefficient_mu 3.477
_exptl_absorpt_correction_T_max 0.7224
_exptl_absorpt_correction_T_min 0.5431
_exptl_absorpt_correction_type multi-scan
_exptl_absorpt_process_details 'Jacobson, R. (1998) Private Communication'
_exptl_crystal_colour Orange
_exptl_crystal_density_diffrn 1.474
_exptl_crystal_density_method 'not measured'
_exptl_crystal_description Block
_exptl_crystal_F_000 1800
_exptl_crystal_size_max 0.20
_exptl_crystal_size_mid 0.10
_exptl_crystal_size_min 0.10
_refine_diff_density_max 0.988
_refine_diff_density_min -1.291
_refine_diff_density_rms 0.108
_refine_ls_extinction_method none
_refine_ls_goodness_of_fit_ref 1.078
_refine_ls_hydrogen_treatment constr
_refine_ls_matrix_type full
_refine_ls_number_parameters 442
_refine_ls_number_reflns 9120
_refine_ls_number_restraints 0
_refine_ls_restrained_S_all 1.078
_refine_ls_R_factor_all 0.0471
_refine_ls_R_factor_gt 0.0373
_refine_ls_shift/su_max 0.003
_refine_ls_shift/su_mean 0.000
_refine_ls_structure_factor_coef Fsqd
_refine_ls_weighting_details 'calc w=1/[\s^2^(Fo^2^)+(0.0332P)^2^+9.0118P] where P=(Fo^2^+2Fc^2^)/3'
_refine_ls_weighting_scheme calc
_refine_ls_wR_factor_gt 0.0792
_refine_ls_wR_factor_ref 0.0827
_reflns_number_gt 7777
_reflns_number_total 9120
_reflns_threshold_expression >2sigma(I)
_cod_data_source_file cs401138f_si_007.cif
_cod_data_source_block 10
_cod_depositor_comments
;
The following automatic conversions were performed:

'_symmetry_cell_setting' value 'Monoclinic' changed to 'monoclinic'
according to
/usr/data/users/saulius/crontab/automatic-downloads/current/ACS/lib/dictionaries/cif_core.dic
dictionary named 'cif_core.dic' version 2.4.2 from 2011-04-26.

Automatic conversion script
Id: cif_fix_values 2281 2013-09-26 08:29:07Z andrius 
;
_cod_original_cell_volume 3974.9(3)
_cod_original_sg_symbol_H-M 'P2(1)/c  '
_cod_database_code 4510031

loop_
_symmetry_equiv_pos_as_xyz
'x, y, z'
'-x, y+1/2, -z+1/2'
'-x, -y, -z'
'x, -y-1/2, z-1/2'

loop_
_atom_site_label
_atom_site_type_symbol
_atom_site_fract_x
_atom_site_fract_y
_atom_site_fract_z
_atom_site_U_iso_or_equiv
_atom_site_adp_type
_atom_site_occupancy
_atom_site_symmetry_multiplicity
_atom_site_calc_flag
_atom_site_refinement_flags
Ir1 Ir 0.657406(11) 0.601994(6) 0.655430(11) 0.02388(5) Uani 1 1 d .
N1 N 0.7645(3) 0.56607(15) 0.4966(3) 0.0288(7) Uani 1 1 d .
N2 N 0.8288(3) 0.51899(14) 0.6440(3) 0.0282(7) Uani 1 1 d .
N3 N 0.8102(3) 0.62163(15) 0.8864(3) 0.0301(7) Uani 1 1 d .
N4 N 0.8650(3) 0.66201(15) 0.7746(3) 0.0287(7) Uani 1 1 d .
Cl1 Cl 0.62281(8) 0.50567(4) 0.71289(8) 0.0347(2) Uani 1 1 d .
C1 C 0.5907(3) 0.68395(17) 0.6900(3) 0.0300(9) Uani 1 1 d .
C2 C 0.5238(3) 0.63637(18) 0.6886(3) 0.0323(9) Uani 1 1 d .
C3 C 0.4811(3) 0.61304(18) 0.5809(3) 0.0296(9) Uani 1 1 d .
C4 C 0.5204(3) 0.64574(17) 0.5173(3) 0.0286(8) Uani 1 1 d .
C5 C 0.5950(3) 0.68814(17) 0.5845(3) 0.0292(8) Uani 1 1 d .
C6 C 0.6421(4) 0.7246(2) 0.7811(4) 0.0415(11) Uani 1 1 d .
H6A H 0.5953 0.7573 0.7779 0.062 Uiso 1 1 calc R
H6B H 0.7061 0.7399 0.7769 0.062 Uiso 1 1 calc R
H6C H 0.6587 0.7033 0.8484 0.062 Uiso 1 1 calc R
C7 C 0.4883(4) 0.6181(2) 0.7755(4) 0.0407(11) Uani 1 1 d .
H7A H 0.5289 0.6390 0.8415 0.061 Uiso 1 1 calc R
H7B H 0.4981 0.5756 0.7872 0.061 Uiso 1 1 calc R
H7C H 0.4146 0.6277 0.7544 0.061 Uiso 1 1 calc R
C8 C 0.3988(3) 0.5669(2) 0.5420(4) 0.0381(10) Uani 1 1 d .
H8A H 0.3304 0.5852 0.5221 0.057 Uiso 1 1 calc R
H8B H 0.4088 0.5380 0.5988 0.057 Uiso 1 1 calc R
H8C H 0.4033 0.5471 0.4797 0.057 Uiso 1 1 calc R
C9 C 0.4740(3) 0.6457(2) 0.3972(3) 0.0378(10) Uani 1 1 d .
H9A H 0.4713 0.6054 0.3710 0.057 Uiso 1 1 calc R
H9B H 0.5168 0.6699 0.3701 0.057 Uiso 1 1 calc R
H9C H 0.4036 0.6619 0.3724 0.057 Uiso 1 1 calc R
C10 C 0.6409(4) 0.73885(19) 0.5470(4) 0.0379(10) Uani 1 1 d .
H10A H 0.5873 0.7686 0.5143 0.057 Uiso 1 1 calc R
H10B H 0.6680 0.7250 0.4943 0.057 Uiso 1 1 calc R
H10C H 0.6974 0.7561 0.6079 0.057 Uiso 1 1 calc R
C11 C 0.7543(3) 0.55989(16) 0.5927(3) 0.0262(8) Uani 1 1 d .
C12 C 0.8423(3) 0.53064(19) 0.4902(3) 0.0340(9) Uani 1 1 d .
H12 H 0.8634 0.5277 0.4315 0.041 Uiso 1 1 calc R
C13 C 0.8824(3) 0.50123(19) 0.5822(3) 0.0350(9) Uani 1 1 d .
H13 H 0.9372 0.4734 0.6013 0.042 Uiso 1 1 calc R
C14 C 0.7053(3) 0.60450(18) 0.4070(3) 0.0306(9) Uani 1 1 d .
H14A H 0.7538 0.6304 0.3897 0.037 Uiso 1 1 calc R
H14B H 0.6585 0.6298 0.4281 0.037 Uiso 1 1 calc R
C15 C 0.6410(4) 0.56910(19) 0.3080(3) 0.0363(10) Uani 1 1 d .
H15A H 0.6857 0.5385 0.2957 0.044 Uiso 1 1 calc R
H15B H 0.5842 0.5490 0.3215 0.044 Uiso 1 1 calc R
C16 C 0.5945(4) 0.6064(2) 0.2077(4) 0.0425(11) Uani 1 1 d .
H16A H 0.6510 0.6223 0.1883 0.051 Uiso 1 1 calc R
H16B H 0.5569 0.6401 0.2225 0.051 Uiso 1 1 calc R
C17 C 0.5200(4) 0.5713(3) 0.1142(4) 0.0557(14) Uani 1 1 d .
H17A H 0.5564 0.5373 0.1006 0.084 Uiso 1 1 calc R
H17B H 0.4942 0.5963 0.0506 0.084 Uiso 1 1 calc R
H17C H 0.4615 0.5576 0.1314 0.084 Uiso 1 1 calc R
C18 C 0.8587(3) 0.49435(18) 0.7520(3) 0.0324(9) Uani 1 1 d .
H18A H 0.8168 0.5131 0.7880 0.039 Uiso 1 1 calc R
H18B H 0.9326 0.5033 0.7940 0.039 Uiso 1 1 calc R
C19 C 0.8425(4) 0.42841(19) 0.7488(4) 0.0364(10) Uani 1 1 d .
H19A H 0.8924 0.4093 0.7230 0.044 Uiso 1 1 calc R
H19B H 0.7716 0.4192 0.6975 0.044 Uiso 1 1 calc R
C20 C 0.8569(4) 0.4033(2) 0.8573(4) 0.0423(11) Uani 1 1 d .
H20A H 0.9262 0.4146 0.9096 0.051 Uiso 1 1 calc R
H20B H 0.8043 0.4207 0.8812 0.051 Uiso 1 1 calc R
C21 C 0.8470(4) 0.3368(2) 0.8561(4) 0.0538(14) Uani 1 1 d .
H21A H 0.7766 0.3255 0.8089 0.081 Uiso 1 1 calc R
H21B H 0.8608 0.3227 0.9286 0.081 Uiso 1 1 calc R
H21C H 0.8972 0.3193 0.8302 0.081 Uiso 1 1 calc R
C22 C 0.7903(3) 0.62585(17) 0.7804(3) 0.0282(8) Uani 1 1 d .
C23 C 0.8950(3) 0.6556(2) 0.9448(3) 0.0367(10) Uani 1 1 d .
H23 H 0.9236 0.6602 1.0202 0.044 Uiso 1 1 calc R
C24 C 0.9292(3) 0.68084(19) 0.8759(3) 0.0359(10) Uani 1 1 d .
H24 H 0.9867 0.7068 0.8928 0.043 Uiso 1 1 calc R
C25 C 0.7530(4) 0.5877(2) 0.9381(3) 0.0351(10) Uani 1 1 d .
H25A H 0.6936 0.5678 0.8827 0.042 Uiso 1 1 calc R
H25B H 0.7250 0.6149 0.9775 0.042 Uiso 1 1 calc R
C26 C 0.8207(4) 0.5420(2) 1.0150(3) 0.0366(10) Uani 1 1 d .
H26A H 0.8496 0.5150 0.9761 0.044 Uiso 1 1 calc R
H26B H 0.8794 0.5618 1.0714 0.044 Uiso 1 1 calc R
C27 C 0.7593(4) 0.5068(2) 1.0660(4) 0.0540(14) Uani 1 1 d .
H27A H 0.7020 0.4862 1.0093 0.065 Uiso 1 1 calc R
H27B H 0.7281 0.5342 1.1021 0.065 Uiso 1 1 calc R
C28 C 0.8248(5) 0.4619(3) 1.1466(5) 0.0719(19) Uani 1 1 d .
H28A H 0.8552 0.4343 1.1112 0.108 Uiso 1 1 calc R
H28B H 0.7811 0.4404 1.1763 0.108 Uiso 1 1 calc R
H28C H 0.8804 0.4822 1.2042 0.108 Uiso 1 1 calc R
C29 C 0.8852(3) 0.67952(18) 0.6802(3) 0.0307(9) Uani 1 1 d .
H29A H 0.8929 0.7228 0.6799 0.037 Uiso 1 1 calc R
H29B H 0.8254 0.6683 0.6150 0.037 Uiso 1 1 calc R
C30 C 0.9828(3) 0.6506(2) 0.6786(3) 0.0362(10) Uani 1 1 d .
H30A H 1.0423 0.6614 0.7445 0.043 Uiso 1 1 calc R
H30B H 0.9746 0.6074 0.6784 0.043 Uiso 1 1 calc R
C31 C 1.0067(4) 0.6684(2) 0.5828(4) 0.0441(11) Uani 1 1 d .
H31A H 1.0189 0.7114 0.5853 0.053 Uiso 1 1 calc R
H31B H 0.9456 0.6597 0.5170 0.053 Uiso 1 1 calc R
C32 C 1.1014(5) 0.6368(3) 0.5778(5) 0.0673(17) Uani 1 1 d .
H32A H 1.1624 0.6459 0.6421 0.101 Uiso 1 1 calc R
H32B H 1.1133 0.6499 0.5146 0.101 Uiso 1 1 calc R
H32C H 1.0891 0.5943 0.5735 0.101 Uiso 1 1 calc R
B1 B 0.9064(4) 0.6565(2) 0.2703(4) 0.0392(12) Uani 1 1 d .
F1 F 0.8667(5) 0.65805(17) 0.1631(3) 0.1111(18) Uani 1 1 d .
F2 F 0.8423(3) 0.68735(14) 0.3074(3) 0.0596(8) Uani 1 1 d .
F3 F 0.9167(3) 0.59894(12) 0.3077(3) 0.0577(8) Uani 1 1 d .
F4 F 1.0016(3) 0.68489(17) 0.3105(4) 0.0907(13) Uani 1 1 d .
O1 O 0.3882(6) 0.7971(4) 0.4503(6) 0.141(3) Uani 1 1 d .
C101 C 0.3735(6) 0.7859(4) 0.5509(6) 0.091(2) Uani 1 1 d .
H10D H 0.4397 0.7741 0.6082 0.109 Uiso 1 1 calc R
H10E H 0.3469 0.8214 0.5741 0.109 Uiso 1 1 calc R
C102 C 0.2989(7) 0.7388(3) 0.5268(8) 0.092(3) Uani 1 1 d .
H10F H 0.2597 0.7397 0.5742 0.111 Uiso 1 1 calc R
H10G H 0.3326 0.6999 0.5326 0.111 Uiso 1 1 calc R
C103 C 0.2300(7) 0.7526(6) 0.4130(7) 0.145(5) Uani 1 1 d .
H10H H 0.2037 0.7159 0.3725 0.174 Uiso 1 1 calc R
H10I H 0.1700 0.7766 0.4107 0.174 Uiso 1 1 calc R
C104 C 0.2950(6) 0.7857(4) 0.3667(7) 0.092(2) Uani 1 1 d .
H10J H 0.3067 0.7620 0.3111 0.110 Uiso 1 1 calc R
H10K H 0.2605 0.8229 0.3342 0.110 Uiso 1 1 calc R

loop_
_atom_site_aniso_label
_atom_site_aniso_U_11
_atom_site_aniso_U_22
_atom_site_aniso_U_33
_atom_site_aniso_U_23
_atom_site_aniso_U_13
_atom_site_aniso_U_12
Ir1 0.02747(9) 0.02192(8) 0.02102(8) -0.00031(6) 0.00787(6) -0.00068(6)
N1 0.0305(18) 0.0321(18) 0.0255(17) 0.0015(14) 0.0124(14) -0.0003(14)
N2 0.0310(18) 0.0259(17) 0.0286(17) 0.0019(13) 0.0124(14) 0.0005(14)
N3 0.0340(19) 0.0321(18) 0.0211(16) -0.0033(14) 0.0069(14) -0.0043(15)
N4 0.0289(18) 0.0305(18) 0.0227(16) 0.0003(13) 0.0053(14) -0.0067(14)
Cl1 0.0383(6) 0.0283(5) 0.0381(5) 0.0017(4) 0.0151(4) -0.0026(4)
C1 0.037(2) 0.024(2) 0.030(2) 0.0006(16) 0.0139(18) 0.0102(17)
C2 0.036(2) 0.030(2) 0.032(2) 0.0017(17) 0.0141(18) 0.0060(18)
C3 0.0213(19) 0.033(2) 0.030(2) 0.0031(16) 0.0038(16) 0.0005(16)
C4 0.027(2) 0.028(2) 0.027(2) 0.0019(16) 0.0066(17) 0.0060(16)
C5 0.033(2) 0.0198(18) 0.031(2) 0.0033(16) 0.0084(17) 0.0035(16)
C6 0.055(3) 0.034(2) 0.033(2) -0.0076(19) 0.013(2) 0.003(2)
C7 0.044(3) 0.052(3) 0.033(2) 0.002(2) 0.022(2) 0.006(2)
C8 0.032(2) 0.039(2) 0.040(2) 0.0043(19) 0.009(2) -0.0054(19)
C9 0.034(2) 0.046(3) 0.028(2) 0.0013(19) 0.0055(18) 0.000(2)
C10 0.043(3) 0.030(2) 0.041(2) 0.0049(19) 0.016(2) -0.0027(19)
C11 0.028(2) 0.0194(18) 0.0271(19) 0.0017(15) 0.0055(16) -0.0014(15)
C12 0.037(2) 0.036(2) 0.032(2) -0.0017(18) 0.0168(19) 0.0016(19)
C13 0.034(2) 0.034(2) 0.039(2) 0.0001(18) 0.0169(19) 0.0048(18)
C14 0.035(2) 0.032(2) 0.0250(19) 0.0024(16) 0.0127(17) -0.0018(18)
C15 0.044(3) 0.033(2) 0.030(2) -0.0014(17) 0.0112(19) -0.0039(19)
C16 0.045(3) 0.051(3) 0.030(2) -0.002(2) 0.013(2) -0.005(2)
C17 0.052(3) 0.072(4) 0.035(3) -0.005(3) 0.007(2) -0.007(3)
C18 0.032(2) 0.033(2) 0.029(2) 0.0026(17) 0.0080(17) 0.0021(17)
C19 0.039(2) 0.032(2) 0.038(2) 0.0038(18) 0.015(2) 0.0051(19)
C20 0.047(3) 0.038(3) 0.041(3) 0.008(2) 0.017(2) 0.002(2)
C21 0.059(3) 0.042(3) 0.052(3) 0.015(2) 0.011(3) -0.007(2)
C22 0.031(2) 0.0252(19) 0.0236(19) -0.0027(16) 0.0043(16) 0.0004(16)
C23 0.040(2) 0.038(2) 0.025(2) -0.0053(18) 0.0045(19) -0.0039(19)
C24 0.035(2) 0.037(2) 0.029(2) -0.0049(18) 0.0042(18) -0.0064(18)
C25 0.039(2) 0.040(2) 0.025(2) 0.0020(17) 0.0110(18) -0.0049(19)
C26 0.042(3) 0.036(2) 0.031(2) 0.0048(18) 0.0126(19) 0.0003(19)
C27 0.052(3) 0.055(3) 0.050(3) 0.017(3) 0.014(3) -0.009(3)
C28 0.092(5) 0.062(4) 0.057(4) 0.028(3) 0.024(3) -0.006(3)
C29 0.033(2) 0.030(2) 0.026(2) 0.0041(16) 0.0084(17) -0.0052(17)
C30 0.036(2) 0.040(2) 0.029(2) 0.0007(18) 0.0095(19) -0.0039(19)
C31 0.044(3) 0.053(3) 0.038(3) 0.000(2) 0.018(2) -0.009(2)
C32 0.059(4) 0.093(5) 0.058(4) 0.001(3) 0.032(3) -0.001(3)
B1 0.048(3) 0.036(3) 0.037(3) 0.005(2) 0.020(2) 0.003(2)
F1 0.227(6) 0.066(2) 0.0398(19) 0.0011(17) 0.051(3) 0.010(3)
F2 0.071(2) 0.0494(18) 0.072(2) 0.0056(16) 0.0429(18) 0.0113(16)
F3 0.072(2) 0.0380(16) 0.068(2) 0.0125(14) 0.0316(18) 0.0082(14)
F4 0.054(2) 0.068(2) 0.155(4) 0.010(2) 0.045(2) 0.0005(18)
O1 0.129(6) 0.165(7) 0.130(6) -0.018(5) 0.051(5) -0.046(5)
C101 0.064(4) 0.125(7) 0.069(5) -0.014(5) 0.009(4) 0.003(5)
C102 0.118(7) 0.049(4) 0.149(8) -0.001(4) 0.095(6) 0.010(4)
C103 0.065(5) 0.274(15) 0.097(7) -0.083(8) 0.030(5) -0.050(7)
C104 0.074(5) 0.090(6) 0.092(6) 0.003(5) 0.010(4) 0.009(4)

loop_
_atom_type_symbol
_atom_type_description
_atom_type_scat_dispersion_real
_atom_type_scat_dispersion_imag
_atom_type_scat_source
C C 0.0033 0.0016 'International Tables Vol C Tables 4.2.6.8 and 6.1.1.4'
H H 0.0000 0.0000 'International Tables Vol C Tables 4.2.6.8 and 6.1.1.4'
N N 0.0061 0.0033 'International Tables Vol C Tables 4.2.6.8 and 6.1.1.4'
B B 0.0013 0.0007 'International Tables Vol C Tables 4.2.6.8 and 6.1.1.4'
F F 0.0171 0.0103 'International Tables Vol C Tables 4.2.6.8 and 6.1.1.4'
Cl Cl 0.1484 0.1585 'International Tables Vol C Tables 4.2.6.8 and 6.1.1.4'
Ir Ir -1.4442 7.9887 'International Tables Vol C Tables 4.2.6.8 and 6.1.1.4'
O O 0.0106 0.0060 'International Tables Vol C Tables 4.2.6.8 and 6.1.1.4'

loop_
_geom_angle_atom_site_label_1
_geom_angle_atom_site_label_2
_geom_angle_atom_site_label_3
_geom_angle
C22 Ir1 C11 86.36(16)
C22 Ir1 C5 101.90(15)
C11 Ir1 C5 116.04(15)
C22 Ir1 C1 85.55(16)
C11 Ir1 C1 149.80(15)
C5 Ir1 C1 38.47(14)
C22 Ir1 C2 107.66(16)
C11 Ir1 C2 165.90(15)
C5 Ir1 C2 63.51(15)
C1 Ir1 C2 37.50(15)
C22 Ir1 C3 144.70(16)
C11 Ir1 C3 128.70(15)
C5 Ir1 C3 62.10(15)
C1 Ir1 C3 62.16(15)
C2 Ir1 C3 37.52(15)
C22 Ir1 C4 139.22(15)
C11 Ir1 C4 109.22(14)
C5 Ir1 C4 37.32(14)
C1 Ir1 C4 61.80(14)
C2 Ir1 C4 61.14(15)
C3 Ir1 C4 35.29(14)
C22 Ir1 Cl1 101.59(12)
C11 Ir1 Cl1 87.45(11)
C5 Ir1 Cl1 147.57(11)
C1 Ir1 Cl1 122.69(11)
C2 Ir1 Cl1 88.17(11)
C3 Ir1 Cl1 85.95(10)
C4 Ir1 Cl1 116.12(11)
C11 N1 C12 111.6(3)
C11 N1 C14 128.2(3)
C12 N1 C14 120.2(3)
C11 N2 C13 111.9(3)
C11 N2 C18 129.4(3)
C13 N2 C18 118.7(3)
C22 N3 C23 110.6(3)
C22 N3 C25 127.9(3)
C23 N3 C25 121.5(3)
C22 N4 C24 110.5(3)
C22 N4 C29 128.7(3)
C24 N4 C29 120.8(3)
C2 C1 C5 108.0(4)
C2 C1 C6 126.0(4)
C5 C1 C6 125.9(4)
C2 C1 Ir1 71.5(2)
C5 C1 Ir1 70.7(2)
C6 C1 Ir1 126.2(3)
C1 C2 C3 107.9(4)
C1 C2 C7 127.7(4)
C3 C2 C7 123.8(4)
C1 C2 Ir1 71.0(2)
C3 C2 Ir1 73.8(2)
C7 C2 Ir1 128.0(3)
C4 C3 C2 108.6(4)
C4 C3 C8 125.8(4)
C2 C3 C8 125.2(4)
C4 C3 Ir1 73.9(2)
C2 C3 Ir1 68.7(2)
C8 C3 Ir1 129.0(3)
C3 C4 C5 108.7(3)
C3 C4 C9 123.9(4)
C5 C4 C9 125.9(4)
C3 C4 Ir1 70.8(2)
C5 C4 Ir1 67.0(2)
C9 C4 Ir1 138.8(3)
C4 C5 C1 106.5(3)
C4 C5 C10 126.4(4)
C1 C5 C10 124.5(4)
C4 C5 Ir1 75.7(2)
C1 C5 Ir1 70.9(2)
C10 C5 Ir1 133.0(3)
C1 C6 H6A 109.5
C1 C6 H6B 109.5
H6A C6 H6B 109.5
C1 C6 H6C 109.5
H6A C6 H6C 109.5
H6B C6 H6C 109.5
C2 C7 H7A 109.5
C2 C7 H7B 109.5
H7A C7 H7B 109.5
C2 C7 H7C 109.5
H7A C7 H7C 109.5
H7B C7 H7C 109.5
C3 C8 H8A 109.5
C3 C8 H8B 109.5
H8A C8 H8B 109.5
C3 C8 H8C 109.5
H8A C8 H8C 109.5
H8B C8 H8C 109.5
C4 C9 H9A 109.5
C4 C9 H9B 109.5
H9A C9 H9B 109.5
C4 C9 H9C 109.5
H9A C9 H9C 109.5
H9B C9 H9C 109.5
C5 C10 H10A 109.5
C5 C10 H10B 109.5
H10A C10 H10B 109.5
C5 C10 H10C 109.5
H10A C10 H10C 109.5
H10B C10 H10C 109.5
N2 C11 N1 102.6(3)
N2 C11 Ir1 126.1(3)
N1 C11 Ir1 131.2(3)
C13 C12 N1 107.0(4)
C13 C12 H12 126.5
N1 C12 H12 126.5
C12 C13 N2 106.9(4)
C12 C13 H13 126.6
N2 C13 H13 126.6
N1 C14 C15 111.6(3)
N1 C14 H14A 109.3
C15 C14 H14A 109.3
N1 C14 H14B 109.3
C15 C14 H14B 109.3
H14A C14 H14B 108.0
C16 C15 C14 113.4(4)
C16 C15 H15A 108.9
C14 C15 H15A 108.9
C16 C15 H15B 108.9
C14 C15 H15B 108.9
H15A C15 H15B 107.7
C15 C16 C17 112.0(4)
C15 C16 H16A 109.2
C17 C16 H16A 109.2
C15 C16 H16B 109.2
C17 C16 H16B 109.2
H16A C16 H16B 107.9
C16 C17 H17A 109.5
C16 C17 H17B 109.5
H17A C17 H17B 109.5
C16 C17 H17C 109.5
H17A C17 H17C 109.5
H17B C17 H17C 109.5
N2 C18 C19 111.5(3)
N2 C18 H18A 109.3
C19 C18 H18A 109.3
N2 C18 H18B 109.3
C19 C18 H18B 109.3
H18A C18 H18B 108.0
C18 C19 C20 112.4(4)
C18 C19 H19A 109.1
C20 C19 H19A 109.1
C18 C19 H19B 109.1
C20 C19 H19B 109.1
H19A C19 H19B 107.8
C21 C20 C19 112.7(4)
C21 C20 H20A 109.0
C19 C20 H20A 109.0
C21 C20 H20B 109.0
C19 C20 H20B 109.0
H20A C20 H20B 107.8
C20 C21 H21A 109.5
C20 C21 H21B 109.5
H21A C21 H21B 109.5
C20 C21 H21C 109.5
H21A C21 H21C 109.5
H21B C21 H21C 109.5
N4 C22 N3 104.7(3)
N4 C22 Ir1 125.9(3)
N3 C22 Ir1 127.6(3)
C24 C23 N3 107.3(4)
C24 C23 H23 126.4
N3 C23 H23 126.4
C23 C24 N4 107.0(4)
C23 C24 H24 126.5
N4 C24 H24 126.5
N3 C25 C26 112.3(4)
N3 C25 H25A 109.1
C26 C25 H25A 109.1
N3 C25 H25B 109.1
C26 C25 H25B 109.1
H25A C25 H25B 107.9
C27 C26 C25 111.3(4)
C27 C26 H26A 109.4
C25 C26 H26A 109.4
C27 C26 H26B 109.4
C25 C26 H26B 109.4
H26A C26 H26B 108.0
C26 C27 C28 113.1(5)
C26 C27 H27A 109.0
C28 C27 H27A 109.0
C26 C27 H27B 109.0
C28 C27 H27B 109.0
H27A C27 H27B 107.8
C27 C28 H28A 109.5
C27 C28 H28B 109.5
H28A C28 H28B 109.5
C27 C28 H28C 109.5
H28A C28 H28C 109.5
H28B C28 H28C 109.5
N4 C29 C30 111.5(3)
N4 C29 H29A 109.3
C30 C29 H29A 109.3
N4 C29 H29B 109.3
C30 C29 H29B 109.3
H29A C29 H29B 108.0
C31 C30 C29 112.8(4)
C31 C30 H30A 109.0
C29 C30 H30A 109.0
C31 C30 H30B 109.0
C29 C30 H30B 109.0
H30A C30 H30B 107.8
C30 C31 C32 112.9(4)
C30 C31 H31A 109.0
C32 C31 H31A 109.0
C30 C31 H31B 109.0
C32 C31 H31B 109.0
H31A C31 H31B 107.8
C31 C32 H32A 109.5
C31 C32 H32B 109.5
H32A C32 H32B 109.5
C31 C32 H32C 109.5
H32A C32 H32C 109.5
H32B C32 H32C 109.5
F1 B1 F2 109.1(5)
F1 B1 F4 110.5(5)
F2 B1 F4 106.1(4)
F1 B1 F3 111.1(4)
F2 B1 F3 109.8(4)
F4 B1 F3 110.1(4)
C104 O1 C101 107.8(7)
C102 C101 O1 105.2(6)
C102 C101 H10D 110.7
O1 C101 H10D 110.7
C102 C101 H10E 110.7
O1 C101 H10E 110.7
H10D C101 H10E 108.8
C101 C102 C103 101.6(7)
C101 C102 H10F 111.5
C103 C102 H10F 111.5
C101 C102 H10G 111.5
C103 C102 H10G 111.5
H10F C102 H10G 109.3
C104 C103 C102 106.5(7)
C104 C103 H10H 110.4
C102 C103 H10H 110.4
C104 C103 H10I 110.4
C102 C103 H10I 110.4
H10H C103 H10I 108.6
O1 C104 C103 106.3(7)
O1 C104 H10J 110.5
C103 C104 H10J 110.5
O1 C104 H10K 110.5
C103 C104 H10K 110.5
H10J C104 H10K 108.7

loop_
_geom_bond_atom_site_label_1
_geom_bond_atom_site_label_2
_geom_bond_distance
Ir1 C22 2.049(4)
Ir1 C11 2.084(4)
Ir1 C5 2.210(4)
Ir1 C1 2.212(4)
Ir1 C2 2.219(4)
Ir1 C3 2.287(4)
Ir1 C4 2.327(4)
Ir1 Cl1 2.4346(10)
N1 C11 1.371(5)
N1 C12 1.381(5)
N1 C14 1.468(5)
N2 C11 1.370(5)
N2 C13 1.378(5)
N2 C18 1.472(5)
N3 C22 1.359(5)
N3 C23 1.382(5)
N3 C25 1.466(5)
N4 C22 1.353(5)
N4 C24 1.391(5)
N4 C29 1.466(5)
C1 C2 1.424(6)
C1 C5 1.457(6)
C1 C6 1.489(6)
C2 C3 1.450(6)
C2 C7 1.500(6)
C3 C4 1.399(6)
C3 C8 1.495(6)
C4 C5 1.456(6)
C4 C9 1.505(6)
C5 C10 1.499(6)
C6 H6A 0.9800
C6 H6B 0.9800
C6 H6C 0.9800
C7 H7A 0.9800
C7 H7B 0.9800
C7 H7C 0.9800
C8 H8A 0.9800
C8 H8B 0.9800
C8 H8C 0.9800
C9 H9A 0.9800
C9 H9B 0.9800
C9 H9C 0.9800
C10 H10A 0.9800
C10 H10B 0.9800
C10 H10C 0.9800
C12 C13 1.335(6)
C12 H12 0.9500
C13 H13 0.9500
C14 C15 1.527(6)
C14 H14A 0.9900
C14 H14B 0.9900
C15 C16 1.521(6)
C15 H15A 0.9900
C15 H15B 0.9900
C16 C17 1.522(7)
C16 H16A 0.9900
C16 H16B 0.9900
C17 H17A 0.9800
C17 H17B 0.9800
C17 H17C 0.9800
C18 C19 1.515(6)
C18 H18A 0.9900
C18 H18B 0.9900
C19 C20 1.519(6)
C19 H19A 0.9900
C19 H19B 0.9900
C20 C21 1.518(7)
C20 H20A 0.9900
C20 H20B 0.9900
C21 H21A 0.9800
C21 H21B 0.9800
C21 H21C 0.9800
C23 C24 1.330(6)
C23 H23 0.9500
C24 H24 0.9500
C25 C26 1.520(6)
C25 H25A 0.9900
C25 H25B 0.9900
C26 C27 1.517(6)
C26 H26A 0.9900
C26 H26B 0.9900
C27 C28 1.519(7)
C27 H27A 0.9900
C27 H27B 0.9900
C28 H28A 0.9800
C28 H28B 0.9800
C28 H28C 0.9800
C29 C30 1.519(6)
C29 H29A 0.9900
C29 H29B 0.9900
C30 C31 1.514(6)
C30 H30A 0.9900
C30 H30B 0.9900
C31 C32 1.528(8)
C31 H31A 0.9900
C31 H31B 0.9900
C32 H32A 0.9800
C32 H32B 0.9800
C32 H32C 0.9800
B1 F1 1.344(6)
B1 F2 1.373(6)
B1 F4 1.387(7)
B1 F3 1.392(6)
O1 C104 1.384(9)
O1 C101 1.476(10)
C101 C102 1.441(10)
C101 H10D 0.9900
C101 H10E 0.9900
C102 C103 1.506(12)
C102 H10F 0.9900
C102 H10G 0.9900
C103 C104 1.490(12)
C103 H10H 0.9900
C103 H10I 0.9900
C104 H10J 0.9900
C104 H10K 0.9900

loop_
_geom_torsion_atom_site_label_1
_geom_torsion_atom_site_label_2
_geom_torsion_atom_site_label_3
_geom_torsion_atom_site_label_4
_geom_torsion
C22 Ir1 C1 C2 -127.0(3)
C11 Ir1 C1 C2 158.1(3)
C5 Ir1 C1 C2 117.5(3)
C3 Ir1 C1 C2 38.3(2)
C4 Ir1 C1 C2 78.4(3)
Cl1 Ir1 C1 C2 -26.0(3)
C22 Ir1 C1 C5 115.5(3)
C11 Ir1 C1 C5 40.6(4)
C2 Ir1 C1 C5 -117.5(3)
C3 Ir1 C1 C5 -79.3(3)
C4 Ir1 C1 C5 -39.1(2)
Cl1 Ir1 C1 C5 -143.6(2)
C22 Ir1 C1 C6 -5.4(4)
C11 Ir1 C1 C6 -80.3(5)
C5 Ir1 C1 C6 -120.9(5)
C2 Ir1 C1 C6 121.6(5)
C3 Ir1 C1 C6 159.8(4)
C4 Ir1 C1 C6 -160.0(4)
Cl1 Ir1 C1 C6 95.5(4)
C5 C1 C2 C3 -3.5(4)
C6 C1 C2 C3 173.1(4)
Ir1 C1 C2 C3 -65.1(3)
C5 C1 C2 C7 -174.6(4)
C6 C1 C2 C7 2.1(7)
Ir1 C1 C2 C7 123.8(4)
C5 C1 C2 Ir1 61.6(3)
C6 C1 C2 Ir1 -121.8(4)
C22 Ir1 C2 C1 56.7(3)
C11 Ir1 C2 C1 -129.7(6)
C5 Ir1 C2 C1 -38.0(2)
C3 Ir1 C2 C1 -116.0(3)
C4 Ir1 C2 C1 -80.3(3)
Cl1 Ir1 C2 C1 158.3(2)
C22 Ir1 C2 C3 172.7(2)
C11 Ir1 C2 C3 -13.8(7)
C5 Ir1 C2 C3 77.9(2)
C1 Ir1 C2 C3 116.0(3)
C4 Ir1 C2 C3 35.6(2)
Cl1 Ir1 C2 C3 -85.7(2)
C22 Ir1 C2 C7 -66.7(4)
C11 Ir1 C2 C7 106.8(7)
C5 Ir1 C2 C7 -161.5(4)
C1 Ir1 C2 C7 -123.4(5)
C3 Ir1 C2 C7 120.6(5)
C4 Ir1 C2 C7 156.2(4)
Cl1 Ir1 C2 C7 34.9(4)
C1 C2 C3 C4 -0.3(5)
C7 C2 C3 C4 171.2(4)
Ir1 C2 C3 C4 -63.6(3)
C1 C2 C3 C8 -173.3(4)
C7 C2 C3 C8 -1.8(7)
Ir1 C2 C3 C8 123.5(4)
C1 C2 C3 Ir1 63.3(3)
C7 C2 C3 Ir1 -125.3(4)
C22 Ir1 C3 C4 105.8(3)
C11 Ir1 C3 C4 -66.3(3)
C5 Ir1 C3 C4 35.9(2)
C1 Ir1 C3 C4 79.7(3)
C2 Ir1 C3 C4 117.9(3)
Cl1 Ir1 C3 C4 -149.8(2)
C22 Ir1 C3 C2 -12.1(4)
C11 Ir1 C3 C2 175.7(2)
C5 Ir1 C3 C2 -82.0(3)
C1 Ir1 C3 C2 -38.2(2)
C4 Ir1 C3 C2 -117.9(3)
Cl1 Ir1 C3 C2 92.3(2)
C22 Ir1 C3 C8 -130.8(4)
C11 Ir1 C3 C8 57.0(4)
C5 Ir1 C3 C8 159.3(4)
C1 Ir1 C3 C8 -156.9(4)
C2 Ir1 C3 C8 -118.7(5)
C4 Ir1 C3 C8 123.4(5)
Cl1 Ir1 C3 C8 -26.4(4)
C2 C3 C4 C5 4.0(5)
C8 C3 C4 C5 176.9(4)
Ir1 C3 C4 C5 -56.3(3)
C2 C3 C4 C9 -163.2(4)
C8 C3 C4 C9 9.7(7)
Ir1 C3 C4 C9 136.6(4)
C2 C3 C4 Ir1 60.2(3)
C8 C3 C4 Ir1 -126.8(4)
C22 Ir1 C4 C3 -121.7(3)
C11 Ir1 C4 C3 130.8(2)
C5 Ir1 C4 C3 -121.2(3)
C1 Ir1 C4 C3 -80.8(3)
C2 Ir1 C4 C3 -37.9(2)
Cl1 Ir1 C4 C3 34.0(3)
C22 Ir1 C4 C5 -0.5(4)
C11 Ir1 C4 C5 -108.0(2)
C1 Ir1 C4 C5 40.3(2)
C2 Ir1 C4 C5 83.3(3)
C3 Ir1 C4 C5 121.2(3)
Cl1 Ir1 C4 C5 155.2(2)
C22 Ir1 C4 C9 118.3(5)
C11 Ir1 C4 C9 10.8(5)
C5 Ir1 C4 C9 118.9(6)
C1 Ir1 C4 C9 159.2(5)
C2 Ir1 C4 C9 -157.9(5)
C3 Ir1 C4 C9 -120.0(6)
Cl1 Ir1 C4 C9 -86.0(5)
C3 C4 C5 C1 -6.1(4)
C9 C4 C5 C1 160.8(4)
Ir1 C4 C5 C1 -64.6(3)
C3 C4 C5 C10 -168.1(4)
C9 C4 C5 C10 -1.3(7)
Ir1 C4 C5 C10 133.3(4)
C3 C4 C5 Ir1 58.6(3)
C9 C4 C5 Ir1 -134.6(4)
C2 C1 C5 C4 5.8(4)
C6 C1 C5 C4 -170.8(4)
Ir1 C1 C5 C4 68.0(3)
C2 C1 C5 C10 168.3(4)
C6 C1 C5 C10 -8.3(7)
Ir1 C1 C5 C10 -129.6(4)
C2 C1 C5 Ir1 -62.1(3)
C6 C1 C5 Ir1 121.2(4)
C22 Ir1 C5 C4 179.7(2)
C11 Ir1 C5 C4 87.9(3)
C1 Ir1 C5 C4 -113.5(3)
C2 Ir1 C5 C4 -76.4(3)
C3 Ir1 C5 C4 -34.0(2)
Cl1 Ir1 C5 C4 -44.7(3)
C22 Ir1 C5 C1 -66.9(3)
C11 Ir1 C5 C1 -158.6(2)
C2 Ir1 C5 C1 37.1(2)
C3 Ir1 C5 C1 79.5(3)
C4 Ir1 C5 C1 113.5(3)
Cl1 Ir1 C5 C1 68.8(3)
C22 Ir1 C5 C10 52.9(4)
C11 Ir1 C5 C10 -38.9(4)
C1 Ir1 C5 C10 119.7(5)
C2 Ir1 C5 C10 156.8(5)
C3 Ir1 C5 C10 -160.8(5)
C4 Ir1 C5 C10 -126.8(5)
Cl1 Ir1 C5 C10 -171.5(3)
C13 N2 C11 N1 0.3(4)
C18 N2 C11 N1 178.6(4)
C13 N2 C11 Ir1 -177.6(3)
C18 N2 C11 Ir1 0.7(6)
C12 N1 C11 N2 -0.3(4)
C14 N1 C11 N2 -179.7(4)
C12 N1 C11 Ir1 177.4(3)
C14 N1 C11 Ir1 -1.9(6)
C22 Ir1 C11 N2 54.0(3)
C5 Ir1 C11 N2 155.5(3)
C1 Ir1 C11 N2 128.7(3)
C2 Ir1 C11 N2 -119.8(6)
C3 Ir1 C11 N2 -130.5(3)
C4 Ir1 C11 N2 -164.6(3)
Cl1 Ir1 C11 N2 -47.8(3)
C22 Ir1 C11 N1 -123.2(4)
C5 Ir1 C11 N1 -21.8(4)
C1 Ir1 C11 N1 -48.6(5)
C2 Ir1 C11 N1 62.9(8)
C3 Ir1 C11 N1 52.2(4)
C4 Ir1 C11 N1 18.1(4)
Cl1 Ir1 C11 N1 135.0(4)
C11 N1 C12 C13 0.3(5)
C14 N1 C12 C13 179.7(4)
N1 C12 C13 N2 -0.1(5)
C11 N2 C13 C12 -0.1(5)
C18 N2 C13 C12 -178.6(4)
C11 N1 C14 C15 -115.5(4)
C12 N1 C14 C15 65.2(5)
N1 C14 C15 C16 -169.3(4)
C14 C15 C16 C17 -172.7(4)
C11 N2 C18 C19 119.1(4)
C13 N2 C18 C19 -62.7(5)
N2 C18 C19 C20 -171.2(4)
C18 C19 C20 C21 -176.7(4)
C24 N4 C22 N3 -1.1(5)
C29 N4 C22 N3 176.2(4)
C24 N4 C22 Ir1 164.5(3)
C29 N4 C22 Ir1 -18.2(6)
C23 N3 C22 N4 1.0(5)
C25 N3 C22 N4 -179.9(4)
C23 N3 C22 Ir1 -164.2(3)
C25 N3 C22 Ir1 14.9(6)
C11 Ir1 C22 N4 65.1(4)
C5 Ir1 C22 N4 -50.8(4)
C1 Ir1 C22 N4 -85.8(4)
C2 Ir1 C22 N4 -116.5(4)
C3 Ir1 C22 N4 -108.8(4)
C4 Ir1 C22 N4 -50.5(5)
Cl1 Ir1 C22 N4 151.7(3)
C11 Ir1 C22 N3 -132.6(4)
C5 Ir1 C22 N3 111.5(4)
C1 Ir1 C22 N3 76.5(4)
C2 Ir1 C22 N3 45.8(4)
C3 Ir1 C22 N3 53.5(5)
C4 Ir1 C22 N3 111.8(4)
Cl1 Ir1 C22 N3 -46.0(4)
C22 N3 C23 C24 -0.6(5)
C25 N3 C23 C24 -179.7(4)
N3 C23 C24 N4 -0.1(5)
C22 N4 C24 C23 0.8(5)
C29 N4 C24 C23 -176.8(4)
C22 N3 C25 C26 119.8(5)
C23 N3 C25 C26 -61.2(5)
N3 C25 C26 C27 -179.0(4)
C25 C26 C27 C28 -177.9(5)
C22 N4 C29 C30 -107.9(5)
C24 N4 C29 C30 69.2(5)
N4 C29 C30 C31 -179.3(4)
C29 C30 C31 C32 -176.8(4)
C104 O1 C101 C102 32.4(9)
O1 C101 C102 C103 -35.0(8)
C101 C102 C103 C104 26.6(10)
C101 O1 C104 C103 -14.5(10)
C102 C103 C104 O1 -7.6(11)
